data_1010588
loop_
_publ_author_name
'Zachariasen, W H'

_publ_section_title
;
Untersuchungen ueber die Kristallstruktur von Sesquioxyden und
Verbindungen ABO~3~
;
_journal_coden_ASTM SUNVAQ
_journal_name_full
;
Skrifter utgitt av det Norske Videnskaps-Akademi i Oslo 1: Matematisk-
Naturvidenskapelig Klasse
;
_journal_page_first 1
_journal_page_last 165
_journal_volume 1928
_journal_year 1928
_chemical_formula_structural 'In2 O3'
_chemical_formula_sum 'In2 O3'
_chemical_name_systematic 'Indium oxide'
_space_group_IT_number 199
_symmetry_cell_setting cubic
_symmetry_Int_Tables_number 199
_symmetry_space_group_name_Hall 'I 2b 2c 3'
_symmetry_space_group_name_H-M 'I 21 3'
_cell_angle_alpha 90
_cell_angle_beta 90
_cell_angle_gamma 90
_cell_formula_units_Z 16
_cell_length_a 10.12(3)
_cell_length_b 10.12(3)
_cell_length_c 10.12(3)
_cell_volume 1036.4
_cod_database_code 1010588

loop_
_symmetry_equiv_pos_as_xyz
x,y,z
y,z,x
z,x,y
1/2+x,1/2-y,-z
1/2+y,1/2-z,-x
1/2+z,1/2-x,-y
-x,1/2+y,1/2-z
-y,1/2+z,1/2-x
-z,1/2+x,1/2-y
1/2-x,-y,1/2+z
1/2-y,-z,1/2+x
1/2-z,-x,1/2+y
1/2+x,1/2+y,1/2+z
1/2+y,1/2+z,1/2+x
1/2+z,1/2+x,1/2+y
x,-y,1/2-z
y,-z,1/2-x
z,-x,1/2-y
1/2-x,y,-z
1/2-y,z,-x
1/2-z,x,-y
-x,1/2-y,z
-y,1/2-z,x
-z,1/2-x,y

loop_
_atom_site_label
_atom_site_type_symbol
_atom_site_symmetry_multiplicity
_atom_site_Wyckoff_symbol
_atom_site_fract_x
_atom_site_fract_y
_atom_site_fract_z
_atom_site_occupancy
_atom_site_attached_hydrogens
_atom_site_calc_flag
In1 In3+ 8 a 0.25 0.25 0.25 1. 0 d
In2 In3+ 12 b 0.021(7) 0. 0.25 1. 0 d
In3 In3+ 12 b 0.542(14) 0. 0.25 1. 0 d
O1 O2- 24 c 0.125 0.125 0.375 1. 0 d
O2 O2- 24 c 0.125 0.375 0.375 1. 0 d

loop_
_atom_type_symbol
_atom_type_oxidation_number
In3+ 3.000
O2- -2.000

loop_
_cod_related_entry_id
_cod_related_entry_database
_cod_related_entry_code
1 ChemSpider 133007
